data_4031795
loop_
_publ_author_name
'Manek, E.'
'Meyer, G.'

_publ_section_title
;
 Ternary rubidium rare-earth nitrates: Rb3 (M2 (N O3)9) (M= lanthanum,
 praseodymium, samarium) and Rb2 (M (N O3)5) (M= europium, lutetium,
 yttrium)
;
_journal_name_full 'European Journal of Solid State Inorganic Chemistry'
_journal_page_first 883
_journal_page_last 894
_journal_volume 30
_journal_year 1993
_chemical_formula_sum 'N5 O15 Rb2 Y'
_chemical_name_systematic 'Rb2 Y (N O3)5'
_space_group_IT_number 144
_symmetry_space_group_name_Hall 'P 31'
_symmetry_space_group_name_H-M 'P 31'
_cell_angle_alpha 90
_cell_angle_beta 90
_cell_angle_gamma 120
_cell_formula_units_Z 3
_cell_length_a 11.239
_cell_length_b 11.239
_cell_length_c 9.419
_cell_volume 1030.364
_citation_journal_id_ASTM EJSCE5
_cod_data_source_file Manek_EJSCE5_1993_1546.cif
_cod_data_source_block N5O15Rb2Y1
_cod_original_formula_sum 'N5 O15 Rb2 Y1'
_cod_database_code 4031795

loop_
_symmetry_equiv_pos_as_xyz
x,y,z
-y,x-y,z+1/3
-x+y,-x,z+2/3

loop_
_atom_site_label
_atom_site_type_symbol
_atom_site_fract_x
_atom_site_fract_y
_atom_site_fract_z
_atom_site_occupancy
_atom_site_U_iso_or_equiv
O1 O-2 0.4168 0.5503 0.7209 1 0.0
O3 O-2 0.3316 0.6445 0.0428 1 0.0
N1 N+5 0.2467 0.5829 0.393 1 0.0
O8 O-2 0.3048 0.968 0.8748 1 0.0
O10 O-2 0.0293 0.3277 0.7204 1 0.0
O6 O-2 0.0018 0.9802 0.5515 1 0.0
O7 O-2 0.3325 0.1601 0.9435 1 0.0
O4 O-2 0.2 0.1136 0.2018 1 0.0
N2 N+5 0.0843 1.0025 0.1954 1 0.0
O14 O-2 0.5804 0.427 0.7243 1 0.0
Rb2 Rb+1 0.66732 0.06215 0.79322 1 0.0
O12 O-2 0.044 0.4801 0.8688 1 0.0
Rb1 Rb+1 0.20487 0.33317 0.96013 1 0.0
Y1 Y+3 0.34077 0.00752 0.1255 1 0.0
O15 O-2 0.6942 0.3612 0.1383 1 0.0
O5 O-2 0.0941 0.8988 0.1563 1 0.0
N4 N+5 0.0255 0.4334 0.7481 1 0.0
O2 O-2 0.2341 0.7653 0.0986 1 0.0
O13 O-2 0.7601 0.2473 0.5352 1 0.0
O11 O-2 0.9985 0.4931 0.6514 1 0.0
O9 O-2 0.2931 0.1042 0.7201 1 0.0
N5 N+5 0.5844 0.2533 0.1343 1 0.0
N3 N+5 0.3075 0.076 0.8401 1 0.0
